data_4062527
loop_
_publ_author_name
'David W. Norman'
'Michael J. Ferguson'
'Jeffrey M. Stryker'

_publ_section_title
;
A General Synthesis of Cyclopentadienyl Chromium(II) h3-Allyl
Dicarbonyl Complexes
;
_journal_name_full Organometallics
_journal_paper_doi 10.1021/om030690q
_journal_year 2004
_chemical_formula_sum 'C10 H10 Cr O2'
_chemical_formula_weight 214.18
_space_group_IT_number 14
_symmetry_cell_setting monoclinic
_symmetry_space_group_name_Hall '-P 2ybc'
_symmetry_space_group_name_H-M 'P 1 21/c 1'
_cell_angle_alpha 90.00
_cell_angle_beta 110.815(2)
_cell_angle_gamma 90.00
_cell_formula_units_Z 8
_cell_length_a 12.2466(11)
_cell_length_b 13.0523(12)
_cell_length_c 12.3583(12)
_cell_measurement_temperature 193(2)
_cell_volume 1846.5(3)
_diffrn_ambient_temperature 193(2)
_cod_depositor_comments
;
The following automatic conversions were performed:
'_symmetry_cell_setting' value 'Monoclinic' changed to 'monoclinic'
according to '/home/saulius/struct/CIF-dictionaries/cif_core.dic'
dictionary named 'cif_core.dic' version 2.4.1 from 2010-06-29.

Automatic conversion script
Id: cif_fix_enum 1527 2010-12-29 10:47:43Z saulius 
;
_cod_original_sg_symbol_H-M 'P 21/c'
_cod_database_code 4062527

loop_
_symmetry_equiv_pos_as_xyz
'x, y, z'
'-x, y+1/2, -z+1/2'
'-x, -y, -z'
'x, -y-1/2, z-1/2'

loop_
_atom_site_label
_atom_site_type_symbol
_atom_site_fract_x
_atom_site_fract_y
_atom_site_fract_z
_atom_site_U_iso_or_equiv
_atom_site_adp_type
_atom_site_occupancy
_atom_site_symmetry_multiplicity
_atom_site_calc_flag
_atom_site_refinement_flags
_atom_site_disorder_assembly
_atom_site_disorder_group
Cr1 Cr 0.47827(6) 0.47664(5) 0.23975(7) 0.0298(2) Uani 1 1 d . . .
O10 O 0.3864(3) 0.6051(3) 0.3878(3) 0.0476(9) Uani 1 1 d . . .
O11 O 0.3305(3) 0.6121(3) 0.0513(3) 0.0497(9) Uani 1 1 d . . .
C10 C 0.4241(4) 0.5560(4) 0.3301(4) 0.0355(11) Uani 1 1 d . . .
C11 C 0.3892(4) 0.5607(3) 0.1251(4) 0.0334(10) Uani 1 1 d . . .
C12 C 0.5978(4) 0.5567(4) 0.1670(6) 0.0518(15) Uani 1 1 d . . .
H12A H 0.6121 0.5231 0.1015 0.062 Uiso 1 1 calc R . .
H12B H 0.5916 0.6322 0.1608 0.062 Uiso 1 1 calc R . .
C13 C 0.6548(4) 0.5159(4) 0.2769(6) 0.0483(15) Uani 1 1 d . . .
H13 H 0.7154 0.4614 0.2892 0.058 Uiso 1 1 calc R . .
C14 C 0.6302(4) 0.5562(4) 0.3705(5) 0.0498(15) Uani 1 1 d . . .
H14A H 0.6258 0.6317 0.3751 0.060 Uiso 1 1 calc R . .
H14B H 0.6669 0.5220 0.4463 0.060 Uiso 1 1 calc R . .
C15 C 0.3493(5) 0.3570(4) 0.2146(6) 0.0502(15) Uani 1 1 d . . .
H15 H 0.2644 0.3674 0.2004 0.060 Uiso 1 1 calc R . .
C16 C 0.4371(7) 0.3421(4) 0.3223(6) 0.0673(19) Uani 1 1 d . . .
H16 H 0.4261 0.3408 0.3987 0.081 Uiso 1 1 calc R . .
C17 C 0.5400(6) 0.3195(4) 0.3036(7) 0.074(3) Uani 1 1 d . . .
H17 H 0.6168 0.3015 0.3643 0.089 Uiso 1 1 calc R . .
C18 C 0.5156(5) 0.3230(4) 0.1851(8) 0.066(2) Uani 1 1 d . . .
H18 H 0.5720 0.3077 0.1453 0.080 Uiso 1 1 calc R . .
C19 C 0.3982(5) 0.3448(4) 0.1309(5) 0.0531(15) Uani 1 1 d . . .
H19 H 0.3550 0.3465 0.0454 0.064 Uiso 1 1 calc R . .
Cr2 Cr -0.00689(6) 0.15890(5) 0.24720(6) 0.02502(18) Uani 1 1 d . . .
O20 O -0.1680(4) 0.3058(4) 0.2963(4) 0.0719(14) Uani 1 1 d . . .
O21 O 0.1798(4) 0.2960(4) 0.3966(4) 0.0671(12) Uani 1 1 d . . .
C20 C -0.1054(4) 0.2488(4) 0.2784(4) 0.0423(12) Uani 1 1 d . A .
C21 C 0.1073(4) 0.2420(4) 0.3383(4) 0.0415(12) Uani 1 1 d . A .
C22A C 0.1035(15) 0.0622(13) 0.3938(12) 0.052(4) Uani 0.60 1 d P A 1
H22A H 0.1746 0.0317 0.3868 0.063 Uiso 0.60 1 calc PR A 1
H22B H 0.1133 0.0855 0.4730 0.063 Uiso 0.60 1 calc PR A 1
C23A C -0.0041(8) 0.0172(8) 0.3285(11) 0.043(2) Uani 0.60 1 d P A 1
H23A H -0.0095 -0.0495 0.2871 0.051 Uiso 0.60 1 calc PR A 1
C24A C -0.108(4) 0.072(2) 0.332(4) 0.056(8) Uani 0.60 1 d P A 1
H24A H -0.1054 0.0963 0.4084 0.068 Uiso 0.60 1 calc PR A 1
H24B H -0.1848 0.0450 0.2818 0.068 Uiso 0.60 1 calc PR A 1
C22B C -0.109(3) 0.215(3) 0.080(3) 0.060(8) Uani 0.40 1 d P A 2
H22C H -0.1823 0.1769 0.0381 0.072 Uiso 0.40 1 calc PR A 2
H23D H -0.1177 0.2900 0.0712 0.072 Uiso 0.40 1 calc PR A 2
C23B C -0.023(2) 0.180(2) 0.0761(14) 0.059(5) Uani 0.40 1 d P A 2
H23B H -0.0307 0.1168 0.0279 0.070 Uiso 0.40 1 calc PR A 2
C24B C 0.076(3) 0.211(2) 0.131(3) 0.046(6) Uani 0.40 1 d P A 2
H24C H 0.0897 0.2853 0.1288 0.055 Uiso 0.40 1 calc PR A 2
H24D H 0.1416 0.1684 0.1261 0.055 Uiso 0.40 1 calc PR A 2
C25A C -0.0161(12) 0.2418(9) 0.0923(9) 0.049(3) Uani 0.60 1 d P A 1
H25A H -0.0125 0.3179 0.0850 0.059 Uiso 0.60 1 calc PR A 1
C26A C -0.1274(19) 0.1780(17) 0.0640(17) 0.058(5) Uani 0.60 1 d P A 1
H26A H -0.2105 0.2017 0.0345 0.070 Uiso 0.60 1 calc PR A 1
C27A C -0.0840(7) 0.0772(7) 0.0790(7) 0.0391(19) Uani 0.60 1 d P A 1
H27A H -0.1340 0.0146 0.0672 0.047 Uiso 0.60 1 calc PR A 1
C28A C 0.0367(7) 0.0753(6) 0.1103(7) 0.0344(18) Uani 0.60 1 d P A 1
H28A H 0.0842 0.0110 0.1244 0.041 Uiso 0.60 1 calc PR A 1
C29A C 0.0828(19) 0.1713(12) 0.1191(17) 0.043(4) Uani 0.60 1 d P A 1
H29A H 0.1664 0.1897 0.1355 0.051 Uiso 0.60 1 calc PR A 1
C25B C -0.092(5) 0.048(3) 0.331(5) 0.036(7) Uani 0.40 1 d P A 2
H25B H -0.1599 0.0616 0.3551 0.043 Uiso 0.40 1 calc PR A 2
C26B C 0.023(2) 0.0585(15) 0.3964(18) 0.068(6) Uani 0.40 1 d P A 2
H26B H 0.0502 0.0842 0.4779 0.081 Uiso 0.40 1 calc PR A 2
C27B C 0.095(2) 0.0291(16) 0.344(2) 0.059(7) Uani 0.40 1 d P A 2
H27B H 0.1819 0.0209 0.3775 0.071 Uiso 0.40 1 calc PR A 2
C28B C 0.0173(16) -0.0064(12) 0.2386(17) 0.066(5) Uani 0.40 1 d P A 2
H28B H 0.0409 -0.0413 0.1783 0.079 Uiso 0.40 1 calc PR A 2
C29B C -0.0955(14) 0.0112(12) 0.2294(17) 0.069(5) Uani 0.40 1 d P A 2
H29B H -0.1672 -0.0103 0.1639 0.082 Uiso 0.40 1 calc PR A 2

loop_
_atom_site_aniso_label
_atom_site_aniso_U_11
_atom_site_aniso_U_22
_atom_site_aniso_U_33
_atom_site_aniso_U_23
_atom_site_aniso_U_13
_atom_site_aniso_U_12
Cr1 0.0219(3) 0.0184(3) 0.0462(5) -0.0013(3) 0.0086(3) 0.0000(3)
O10 0.057(2) 0.044(2) 0.052(2) -0.0081(18) 0.0318(19) -0.0022(17)
O11 0.055(2) 0.038(2) 0.047(2) 0.0055(17) 0.0064(18) 0.0063(17)
C10 0.028(2) 0.029(2) 0.045(3) 0.008(2) 0.008(2) -0.0042(18)
C11 0.033(2) 0.026(2) 0.044(3) -0.007(2) 0.017(2) 0.0002(18)
C12 0.043(3) 0.039(3) 0.089(5) -0.017(3) 0.042(3) -0.013(2)
C13 0.022(2) 0.028(3) 0.093(5) -0.011(3) 0.018(3) -0.0007(19)
C14 0.031(2) 0.035(3) 0.071(4) -0.001(3) 0.002(2) -0.008(2)
C15 0.039(3) 0.022(3) 0.087(5) -0.004(3) 0.020(3) -0.011(2)
C16 0.101(5) 0.024(3) 0.072(4) 0.004(3) 0.025(4) -0.021(3)
C17 0.055(4) 0.018(3) 0.112(6) 0.018(3) -0.018(4) 0.001(2)
C18 0.056(4) 0.017(3) 0.140(7) -0.017(3) 0.052(4) -0.004(2)
C19 0.067(4) 0.025(3) 0.058(4) -0.012(3) 0.011(3) -0.008(2)
Cr2 0.0232(3) 0.0274(4) 0.0250(3) 0.0037(3) 0.0092(3) 0.0018(3)
O20 0.070(3) 0.092(4) 0.056(3) 0.002(2) 0.026(2) 0.047(3)
O21 0.054(2) 0.078(3) 0.064(3) -0.026(2) 0.014(2) -0.026(2)
C20 0.040(3) 0.050(3) 0.035(3) 0.003(2) 0.011(2) 0.012(2)
C21 0.038(3) 0.050(3) 0.038(3) -0.004(2) 0.016(2) 0.002(2)
C22A 0.036(6) 0.083(12) 0.038(7) 0.019(6) 0.012(6) 0.016(7)
C23A 0.046(6) 0.039(5) 0.046(6) 0.029(5) 0.021(5) 0.002(4)
C24A 0.035(8) 0.06(2) 0.078(13) 0.036(14) 0.023(8) 0.007(13)
C22B 0.044(14) 0.073(18) 0.032(12) 0.020(11) -0.025(9) -0.035(13)
C23B 0.089(18) 0.062(14) 0.024(8) 0.005(8) 0.018(9) 0.010(12)
C24B 0.064(12) 0.048(15) 0.050(14) 0.019(13) 0.049(11) 0.022(15)
C25A 0.096(12) 0.028(5) 0.033(5) 0.012(5) 0.036(6) 0.009(6)
C26A 0.033(7) 0.108(17) 0.023(6) 0.002(9) -0.004(5) -0.020(10)
C27A 0.045(5) 0.041(5) 0.027(4) -0.002(4) 0.008(3) -0.004(4)
C28A 0.041(4) 0.032(4) 0.028(4) -0.008(3) 0.009(3) 0.004(3)
C29A 0.045(6) 0.064(12) 0.030(5) -0.005(8) 0.027(5) 0.014(9)
C25B 0.04(2) 0.017(11) 0.061(15) 0.017(9) 0.035(14) 0.009(9)
C26B 0.12(2) 0.048(11) 0.038(10) 0.018(8) 0.034(12) 0.010(11)
C27B 0.041(11) 0.043(12) 0.10(2) 0.057(13) 0.030(14) 0.021(9)
C28B 0.083(12) 0.044(9) 0.080(13) 0.033(9) 0.040(11) 0.012(8)
C29B 0.058(10) 0.044(9) 0.078(13) 0.021(9) -0.007(9) -0.005(7)

loop_
_geom_bond_atom_site_label_1
_geom_bond_atom_site_label_2
_geom_bond_distance
_geom_bond_site_symmetry_2
_geom_bond_publ_flag
Cr1 C10 1.814(6) . ?
Cr1 C11 1.817(5) . ?
Cr1 C13 2.108(4) . ?
Cr1 C15 2.164(5) . ?
Cr1 C16 2.178(6) . ?
Cr1 C19 2.190(5) . ?
Cr1 C18 2.215(5) . ?
Cr1 C12 2.231(5) . ?
Cr1 C17 2.231(5) . ?
Cr1 C14 2.239(5) . ?
O10 C10 1.168(6) . ?
O11 C11 1.155(6) . ?
C12 C13 1.393(8) . ?
C13 C14 1.397(8) . ?
C15 C19 1.375(8) . ?
C15 C16 1.396(9) . ?
C16 C17 1.391(10) . ?
C17 C18 1.388(10) . ?
C18 C19 1.383(8) . ?
Cr2 C21 1.811(5) . ?
Cr2 C20 1.820(5) . ?
Cr2 C23B 2.069(15) . ?
Cr2 C23A 2.099(8) . ?
Cr2 C22B 2.13(3) . ?
Cr2 C24B 2.15(3) . ?
Cr2 C25A 2.167(9) . ?
Cr2 C29B 2.184(15) . ?
Cr2 C26B 2.184(16) . ?
Cr2 C28B 2.185(16) . ?
Cr2 C27B 2.190(18) . ?
Cr2 C24A 2.20(4) . ?
Cr2 C27A 2.226(8) . ?
Cr2 C22A 2.227(15) . ?
Cr2 C29A 2.230(19) . ?
Cr2 C28A 2.232(8) . ?
Cr2 C26A 2.23(2) . ?
Cr2 C25B 2.24(6) . ?
O20 C20 1.145(6) . ?
O21 C21 1.162(6) . ?
C22A C23A 1.41(2) . ?
C23A C24A 1.47(3) . ?
C22B C23B 1.16(5) . ?
C23B C24B 1.23(4) . ?
C25A C29A 1.462(19) . ?
C25A C26A 1.53(2) . ?
C26A C27A 1.41(3) . ?
C27A C28A 1.389(11) . ?
C28A C29A 1.36(2) . ?
C25B C29B 1.33(6) . ?
C25B C26B 1.35(6) . ?
C26B C27B 1.33(3) . ?
C27B C28B 1.39(3) . ?
C28B C29B 1.37(2) . ?
